data_2243495
loop_
_publ_author_name
'Samolov\'a, Erika'
'F\'abry, Jan'

_publ_section_title
;
 Caesium propanoate monohydrate
;
_journal_coeditor_code DJ2008
_journal_issue 8
_journal_name_full 'Acta Crystallographica Section E'
_journal_page_first 1307
_journal_page_last 1310
_journal_paper_doi 10.1107/S2056989020009639
_journal_volume 76
_journal_year 2020
_chemical_formula_iupac 'Cs +, C3 H5 O2 -, H2 O'
_chemical_formula_moiety 'C3 H7 Cs O3'
_chemical_formula_sum 'C3 H7 Cs O3'
_chemical_formula_weight 224
_chemical_name_common
;
caesium propionate monohydrate
;
_chemical_name_systematic
;
Caesium propanoate monohydrate
;
_space_group_IT_number 113
_space_group_name_Hall 'P -4 2ab'
_space_group_name_H-M_alt 'P -4 21 m'
_symmetry_cell_setting tetragonal
_symmetry_space_group_name_Hall 'P -4 2ab'
_symmetry_space_group_name_H-M 'P -4 21 m'
_atom_sites_solution_primary 'charge flipping'
_cell_angle_alpha 90
_cell_angle_beta 90
_cell_angle_gamma 90
_cell_formula_units_Z 8
_cell_length_a 17.7764(3)
_cell_length_b 17.7764(3)
_cell_length_c 4.22230(10)
_cell_measurement_reflns_used 9815
_cell_measurement_temperature 230
_cell_measurement_theta_max 29.980
_cell_measurement_theta_min 2.291
_cell_volume 1334.25(4)
_computing_cell_refinement
;
SAINT (Bruker, 2017)
;
_computing_data_collection
;
<i>Instrument Service</i> (Bruker, 2017)
;
_computing_data_reduction
;
SAINT (Bruker, 2017)
;
_computing_molecular_graphics
;
DIAMOND (Brandenburg, 2005)
;
_computing_publication_material
;
<i>JANA2006</i> (Pet\<r\'i\<cek <i>et al.</i>,  2014)
;
_computing_structure_refinement
;
<i>JANA2006</i> (Pet\<r\'i\<cek <i>et al.</i>, 2014)
;
_computing_structure_solution
;
<i>SUPERFLIP</i> (Palatinus & Chapuis, 2007)
;
_diffrn_ambient_temperature 230
_diffrn_detector CCD
_diffrn_measured_fraction_theta_full 1
_diffrn_measured_fraction_theta_max 1
_diffrn_measurement_device_type
;
Bruker D8 VENTURE Kappa Duo PHOTON 100 CMOS
;
_diffrn_measurement_method '\f and \w scans'
_diffrn_radiation_monochromator 'Quazar Mo multilayer optic'
_diffrn_radiation_probe x-ray
_diffrn_radiation_type 'Mo K\a'
_diffrn_radiation_wavelength 0.71073
_diffrn_reflns_av_R_equivalents 0.0214
_diffrn_reflns_av_unetI/netI 0.0133
_diffrn_reflns_limit_h_max 24
_diffrn_reflns_limit_h_min -24
_diffrn_reflns_limit_k_max 24
_diffrn_reflns_limit_k_min -19
_diffrn_reflns_limit_l_max 4
_diffrn_reflns_limit_l_min -5
_diffrn_reflns_number 12844
_diffrn_reflns_theta_full 29.98
_diffrn_reflns_theta_max 29.98
_diffrn_reflns_theta_min 2.29
_diffrn_source 'I\mS  micro-focus sealed tube'
_diffrn_standards_number 0
_exptl_absorpt_coefficient_mu 5.466
_exptl_absorpt_correction_T_max 0.8660
_exptl_absorpt_correction_T_min 0.1900
_exptl_absorpt_correction_type multi-scan
_exptl_absorpt_process_details
;
(<i>SADABS</i>; Bruker, 2017)
;
_exptl_crystal_colour colourless
_exptl_crystal_density_diffrn 2.2301
_exptl_crystal_description needle
_exptl_crystal_F_000 832
_exptl_crystal_size_max 0.456
_exptl_crystal_size_mid 0.035
_exptl_crystal_size_min 0.027
_refine_diff_density_max 0.24
_refine_diff_density_min -0.33
_refine_ls_abs_structure_details
;
Flack (1983), 831  Friedel pairs
;
_refine_ls_abs_structure_Flack 0.03(3)
_refine_ls_extinction_coef 33E1(11)
_refine_ls_extinction_method
;
B-C type 1 Lorentzian isotropic (Becker & Coppens, 1974)
;
_refine_ls_goodness_of_fit_gt 1.10
_refine_ls_goodness_of_fit_ref 1.10
_refine_ls_hydrogen_treatment mixed
_refine_ls_number_constraints 22
_refine_ls_number_parameters 78
_refine_ls_number_reflns 2019
_refine_ls_number_restraints 4
_refine_ls_R_factor_all 0.0165
_refine_ls_R_factor_gt 0.0142
_refine_ls_shift/su_max 0.0418
_refine_ls_shift/su_mean 0.0056
_refine_ls_structure_factor_coef Fsqd
_refine_ls_weighting_details w=1/(\s^2^(I)+0.0004I^2^)
_refine_ls_weighting_scheme sigma
_refine_ls_wR_factor_gt 0.0359
_refine_ls_wR_factor_ref 0.0374
_reflns_number_gt 1872
_reflns_number_total 2019
_reflns_threshold_expression I>3\s(I)
_cod_data_source_file dj2008sup1.cif
_cod_data_source_block I
_cod_original_sg_symbol_Hall ' P -4 2ab'
_cod_original_formula_sum 'C3 H7 Cs1 O3'
_cod_database_code 2243495

loop_
_space_group_symop_id
_space_group_symop_operation_xyz
1 x,y,z
2 -x,-y,z
3 y,-x,-z
4 -y,x,-z
5 -x+1/2,y+1/2,-z
6 x+1/2,-y+1/2,-z
7 -y+1/2,-x+1/2,z
8 y+1/2,x+1/2,z

loop_
_atom_site_type_symbol
_atom_site_label
_atom_site_fract_x
_atom_site_fract_y
_atom_site_fract_z
_atom_site_U_iso_or_equiv
_atom_site_adp_type
_atom_site_calc_flag
_atom_site_refinement_flags
_atom_site_occupancy
_atom_site_site_symmetry_multiplicity
_atom_site_disorder_assembly
_atom_site_disorder_group
Cs Cs1 0.695062(6) 0.195062(6) 0.48412(6) 0.03299(4) Uani d . 1 4 . .
Cs Cs2 0.420270(6) 0.079730(6) 0.51015(5) 0.03461(4) Uani d . 1 4 . .
O O1 0.56778(8) 0.21997(9) 0.9877(8) 0.0493(5) Uani d . 1 8 . .
O O2 0.44454(7) 0.20549(7) 1.0090(6) 0.0395(4) Uani d . 1 8 . .
O O3 0.78820(8) 0.28820(8) 0.9682(10) 0.0442(7) Uani d . 1 4 . .
O O4 0.56624(9) 0.06624(9) 0.0554(10) 0.0534(9) Uani d . 1 4 . .
C C1 0.50192(12) 0.24285(12) 0.9444(5) 0.0310(6) Uani d . 1 8 . .
C C2 0.49413(16) 0.32018(16) 0.7976(7) 0.0549(9) Uani d . 1 8 . .
C C3 0.41676(19) 0.34209(18) 0.6915(8) 0.0631(11) Uani d . 1 8 . .
H H1c2 0.513302 0.35775 0.943391 0.0658 Uiso d . 1 8 . .
H H2c2 0.528887 0.324875 0.621629 0.0658 Uiso d . 1 8 . .
H H1c3 0.383944 0.344695 0.871774 0.0947 Uiso d . 1 8 . .
H H2c3 0.418684 0.390343 0.589772 0.0947 Uiso d . 1 8 . .
H H3c3 0.398058 0.305262 0.545034 0.0947 Uiso d . 1 8 . .
H H1o3 0.7817(4) 0.3335(4) 0.994(9) 0.0662 Uiso d . 1 8 . .
H H1o4 0.5599(3) 0.1117(3) 0.035(8) 0.0801 Uiso d . 1 8 . .

loop_
_atom_site_aniso_label
_atom_site_aniso_U_11
_atom_site_aniso_U_22
_atom_site_aniso_U_33
_atom_site_aniso_U_12
_atom_site_aniso_U_13
_atom_site_aniso_U_23
_atom_site_aniso_type_symbol
Cs1 0.03383(7) 0.03383(7) 0.03130(9) -0.00310(6) -0.00090(7) -0.00090(7) Cs
Cs2 0.03802(7) 0.03802(7) 0.02778(8) -0.00027(6) 0.00236(8) -0.00236(8) Cs
O1 0.0321(7) 0.0484(8) 0.0675(11) 0.0054(6) 0.0002(13) 0.0072(13) O
O2 0.0324(6) 0.0340(7) 0.0520(9) -0.0018(5) 0.0050(10) 0.0042(11) O
O3 0.0348(6) 0.0348(6) 0.0629(18) -0.0038(8) -0.0063(12) -0.0063(12) O
O4 0.0372(7) 0.0372(7) 0.086(2) -0.0007(9) 0.0092(11) 0.0092(11) O
C1 0.0314(9) 0.0300(9) 0.0316(12) 0.0010(8) 0.0005(9) 0.0018(9) C
C2 0.0470(15) 0.0427(15) 0.0749(18) -0.0065(12) -0.0065(14) 0.0230(14) C
C3 0.070(2) 0.0518(18) 0.067(2) 0.0210(16) -0.0106(17) 0.0148(15) C

loop_
_atom_type_symbol
_atom_type_scat_dispersion_real
_atom_type_scat_dispersion_imag
_atom_type_scat_source
C 0.0033 0.0016 'International Tables Vol C tables 4.2.6.8 and 6.1.1.1'
H 0.0000 0.0000 'International Tables Vol C tables 4.2.6.8 and 6.1.1.1'
Cs -0.3680 2.1192 'International Tables Vol C tables 4.2.6.8 and 6.1.1.1'
O 0.0106 0.0060 'International Tables Vol C tables 4.2.6.8 and 6.1.1.1'

loop_
_exptl_crystal_face_index_h
_exptl_crystal_face_index_k
_exptl_crystal_face_index_l
_exptl_crystal_face_perp_dist
? ? ? ?

loop_
_geom_angle_atom_site_label_1
_geom_angle_atom_site_label_2
_geom_angle_atom_site_label_3
_geom_angle_site_symmetry_1
_geom_angle_site_symmetry_2
_geom_angle_site_symmetry_3
_geom_angle
_geom_angle_publ_flag
O1 Cs1 O1 1_554 . . 84.96(7) ?
O1 Cs1 O1 1_554 . 8_544 75.75(6) ?
O1 Cs1 O1 1_554 . 8_545 131.38(5) ?
O1 Cs1 O3 1_554 . 1_554 81.03(6) ?
O1 Cs1 O3 1_554 . . 138.89(5) ?
O1 Cs1 O4 1_554 . . 46.47(5) ?
O1 Cs1 O1 . . 8_544 131.38(5) ?
O1 Cs1 O1 . . 8_545 75.17(6) ?
O1 Cs1 O3 . . 1_554 139.66(4) ?
O1 Cs1 O3 . . . 82.14(7) ?
O1 Cs1 O4 . . . 88.43(6) ?
O1 Cs1 O1 8_544 . 8_545 84.96(7) ?
O1 Cs1 O3 8_544 . 1_554 81.03(6) ?
O1 Cs1 O3 8_544 . . 138.89(5) ?
O1 Cs1 O4 8_544 . . 46.47(5) ?
O1 Cs1 O3 8_545 . 1_554 139.66(4) ?
O1 Cs1 O3 8_545 . . 82.14(7) ?
O1 Cs1 O4 8_545 . . 88.43(6) ?
O3 Cs1 O3 1_554 . . 84.05(8) ?
O3 Cs1 O4 1_554 . . 107.86(8) ?
O3 Cs1 O4 . . . 168.08(8) ?
O2 Cs2 O2 1_554 . . 85.68(6) ?
O2 Cs2 O2 1_554 . 7_554 74.70(5) ?
O2 Cs2 O2 1_554 . 7_555 131.48(4) ?
O2 Cs2 O3 1_554 . 3_566 45.21(4) ?
O2 Cs2 O3 1_554 . 3_567 91.97(5) ?
O2 Cs2 O4 1_554 . . 62.50(5) ?
O2 Cs2 O4 1_554 . 1_556 113.38(5) ?
O2 Cs2 O4 1_554 . 2_655 99.35(7) ?
O2 Cs2 O4 1_554 . 2_656 167.93(4) ?
O2 Cs2 O2 . . 7_554 131.48(4) ?
O2 Cs2 O2 . . 7_555 74.89(5) ?
O2 Cs2 O3 . . 3_566 90.09(6) ?
O2 Cs2 O3 . . 3_567 44.10(4) ?
O2 Cs2 O4 . . . 110.17(5) ?
O2 Cs2 O4 . . 1_556 59.75(5) ?
O2 Cs2 O4 . . 2_655 166.01(5) ?
O2 Cs2 O4 . . 2_656 94.51(7) ?
O2 Cs2 O2 7_554 . 7_555 85.68(6) ?
O2 Cs2 O3 7_554 . 3_566 45.21(4) ?
O2 Cs2 O3 7_554 . 3_567 91.97(5) ?
O2 Cs2 O4 7_554 . . 99.35(7) ?
O2 Cs2 O4 7_554 . 1_556 167.93(4) ?
O2 Cs2 O4 7_554 . 2_655 62.50(5) ?
O2 Cs2 O4 7_554 . 2_656 113.38(5) ?
O2 Cs2 O3 7_555 . 3_566 90.09(6) ?
O2 Cs2 O3 7_555 . 3_567 44.10(4) ?
O2 Cs2 O4 7_555 . . 166.01(5) ?
O2 Cs2 O4 7_555 . 1_556 94.51(7) ?
O2 Cs2 O4 7_555 . 2_655 110.17(5) ?
O2 Cs2 O4 7_555 . 2_656 59.75(5) ?
O3 Cs2 O3 3_566 . 3_567 64.87(8) ?
O3 Cs2 O4 3_566 . . 102.75(7) ?
O3 Cs2 O4 3_566 . 1_556 146.78(4) ?
O3 Cs2 O4 3_566 . 2_655 102.75(7) ?
O3 Cs2 O4 3_566 . 2_656 146.78(4) ?
O3 Cs2 O4 3_567 . . 147.56(4) ?
O3 Cs2 O4 3_567 . 1_556 96.57(7) ?
O3 Cs2 O4 3_567 . 2_655 147.56(4) ?
O3 Cs2 O4 3_567 . 2_656 96.57(7) ?
O4 Cs2 O4 . . 1_556 77.84(8) ?
O4 Cs2 O4 . . 2_655 61.92(5) ?
O4 Cs2 O4 . . 2_656 106.39(6) ?
O4 Cs2 O4 1_556 . 2_655 106.39(6) ?
O4 Cs2 O4 1_556 . 2_656 57.23(5) ?
O4 Cs2 O4 2_655 . 2_656 77.84(8) ?
Cs1 O1 Cs1 . . 1_556 84.96(4) ?
Cs2 O2 Cs2 . . 1_556 85.68(3) ?
Cs1 O3 Cs1 . . 1_556 84.05(4) ?
Cs1 O3 Cs2 . . 4_656 107.57(11) ?
Cs1 O3 Cs2 . . 4_657 172.44(11) ?
Cs1 O3 Cs2 1_556 . 4_656 168.38(11) ?
Cs1 O3 Cs2 1_556 . 4_657 103.51(11) ?
H1o3 O3 H1o3 . . 8_545 105.0(10) ?
Cs1 O4 Cs2 . . 1_554 137.82(6) ?
Cs1 O4 Cs2 . . . 99.19(9) ?
Cs1 O4 Cs2 . . 2_654 137.82(6) ?
Cs1 O4 Cs2 . . 2_655 99.19(9) ?
Cs2 O4 Cs2 1_554 . . 77.84(4) ?
Cs2 O4 Cs2 1_554 . 2_654 70.40(6) ?
Cs2 O4 Cs2 1_554 . 2_655 120.22(5) ?
Cs2 O4 Cs2 . . 2_654 120.22(5) ?
Cs2 O4 Cs2 . . 2_655 76.52(7) ?
Cs2 O4 Cs2 2_654 . 2_655 77.84(4) ?
H1o4 O4 H1o4 . . 8_545 105.0(7) ?
O1 C1 O2 . . . 124.0(2) ?
O1 C1 C2 . . . 116.1(2) ?
O2 C1 C2 . . . 119.9(2) ?
C1 C2 C3 . . . 116.3(2) ?
C1 C2 H1c2 . . . 109.47 ?
C1 C2 H2c2 . . . 109.47 ?
C3 C2 H1c2 . . . 109.47 ?
C3 C2 H2c2 . . . 109.47 ?
H1c2 C2 H2c2 . . . 101.72 ?
C2 C3 H1c3 . . . 109.47 ?
C2 C3 H2c3 . . . 109.47 ?
C2 C3 H3c3 . . . 109.47 ?
H1c3 C3 H2c3 . . . 109.47 ?
H1c3 C3 H3c3 . . . 109.47 ?
H2c3 C3 H3c3 . . . 109.47 ?

loop_
_geom_bond_atom_site_label_1
_geom_bond_atom_site_label_2
_geom_bond_site_symmetry_1
_geom_bond_site_symmetry_2
_geom_bond_distance
_geom_bond_publ_flag
O1 C1 . . 1.253(3) ?
O2 C1 . . 1.247(3) ?
C1 C2 . . 1.514(4) ?
C2 C3 . . 1.498(4) ?
C2 H1c2 . . 0.97 ?
C2 H2c2 . . 0.97 ?
C3 H1c3 . . 0.96 ?
C3 H2c3 . . 0.96 ?
C3 H3c3 . . 0.96 ?
Cs1 O1 . 1_554 3.116(2) ?
Cs1 O1 . . 3.136(2) ?
Cs1 O1 . 8_544 3.116(2) ?
Cs1 O1 . 8_545 3.136(2) ?
Cs1 O3 . 1_554 3.198(3) ?
Cs1 O3 . . 3.108(3) ?
Cs2 O2 . . 3.102(2) ?
Cs2 O2 . 7_554 3.108(2) ?
Cs2 O2 . 7_555 3.102(2) ?
Cs2 O3 . 3_566 3.886(3) ?
Cs2 O3 . 3_567 3.984(3) ?
Cs2 O4 . . 3.237(3) ?
Cs2 O4 . 1_556 3.477(3) ?
Cs2 O4 . 2_655 3.237(3) ?
Cs2 O4 . 2_656 3.477(3) ?
O3 H1o3 . . 0.820(9) ?
O3 H1o3 . 8_545 0.820(9) ?
O4 H1o4 . . 0.820(7) ?
O4 H1o4 . 8_545 0.820(7) ?

loop_
_geom_hbond_atom_site_label_D
_geom_hbond_atom_site_label_H
_geom_hbond_atom_site_label_A
_geom_hbond_site_symmetry_D
_geom_hbond_site_symmetry_H
_geom_hbond_site_symmetry_A
_geom_hbond_distance_DH
_geom_hbond_distance_HA
_geom_hbond_distance_DA
_geom_hbond_angle_DHA
_geom_hbond_publ_flag
O3 H1o3 O2 . . 4_657 0.820(9) 1.988(7) 2.783(2) 163.3(19) y
O4 H1o4 O1 . . 1_554 0.820(7) 1.941(6) 2.748(2) 168.0(5) y
O4 H1o4 O2 . . 1_554 0.820(7) 2.646(5) 3.293(2) 137.0(5) y
O3 H1o3 O2 . 8_545 6_557 0.820(9) 1.988(7) 2.783(2) 163.3(19) y
O4 H1o4 O1 . 8_545 8_544 0.820(7) 1.941(6) 2.748(2) 168.0(5) y
O4 H1o4 O2 . 8_545 8_544 0.820(7) 2.646(5) 3.293(2) 137.0(5) y

loop_
_geom_torsion_atom_site_label_1
_geom_torsion_atom_site_label_2
_geom_torsion_atom_site_label_3
_geom_torsion_atom_site_label_4
_geom_torsion_site_symmetry_1
_geom_torsion_site_symmetry_2
_geom_torsion_site_symmetry_3
_geom_torsion_site_symmetry_4
_geom_torsion
_geom_torsion_publ_flag
? ? ? ? ? ? ? ? ? ?

loop_
_restr_angle_atom_site_label_1
_restr_angle_site_symmetry_1
_restr_angle_atom_site_label_2
_restr_angle_site_symmetry_2
_restr_angle_atom_site_label_3
_restr_angle_site_symmetry_3
_restr_angle_target
_restr_angle_target_weight_param
H1o3 . O3 . H1o3 7_555 105 0.01
H1o4 . O4 . H1o4 8_545 105 0.01

loop_
_restr_distance_atom_site_label_1
_restr_distance_site_symmetry_1
_restr_distance_atom_site_label_2
_restr_distance_site_symmetry_2
_restr_distance_target
_restr_distance_target_weight_param
O3 . H1o3 . 0.82 0.001
O4 . H1o4 . 0.82 0.001

loop_
_restr_equal_angle_atom_site_label_1
_restr_equal_angle_site_symmetry_1
_restr_equal_angle_atom_site_label_2
_restr_equal_angle_site_symmetry_2
_restr_equal_angle_atom_site_label_3
_restr_equal_angle_site_symmetry_3
_restr_equal_angle_class_class_id
_restr_equal_angle_class_target_weight_param
? ? ? ? ? ? ? ?

loop_
_restr_equal_distance_atom_site_label_1
_restr_equal_distance_site_symmetry_1
_restr_equal_distance_atom_site_label_2
_restr_equal_distance_site_symmetry_2
_restr_equal_distance_class_class_id
_restr_equal_distance_class_target_weight_param
? ? ? ? ? ?

loop_
_restr_equal_torsion_atom_site_label_1
_restr_equal_torsion_site_symmetry_1
_restr_equal_torsion_atom_site_label_2
_restr_equal_torsion_site_symmetry_2
_restr_equal_torsion_atom_site_label_3
_restr_equal_torsion_site_symmetry_3
_restr_equal_torsion_atom_site_label_4
_restr_equal_torsion_site_symmetry_4
_restr_equal_torsion_class_class_id
_restr_equal_torsion_class_target_weight_param
? ? ? ? ? ? ? ? ? ?

loop_
_restr_torsion_atom_site_label_1
_restr_torsion_site_symmetry_1
_restr_torsion_atom_site_label_2
_restr_torsion_site_symmetry_2
_restr_torsion_atom_site_label_3
_restr_torsion_site_symmetry_3
_restr_torsion_atom_site_label_4
_restr_torsion_site_symmetry_4
_restr_torsion_angle_target
_restr_torsion_weight_param
? ? ? ? ? ? ? ? ? ?

loop_
_twin_individual_id
_twin_individual_mass_fraction_refined
_twin_individual_twin_matrix_11
_twin_individual_twin_matrix_12
_twin_individual_twin_matrix_13
_twin_individual_twin_matrix_21
_twin_individual_twin_matrix_22
_twin_individual_twin_matrix_23
_twin_individual_twin_matrix_31
_twin_individual_twin_matrix_32
_twin_individual_twin_matrix_33
1 0.97(3) 1 0 0 0 1 0 0 0 1
2 0.03(3) -1 0 0 0 -1 0 0 0 -1

loop_
_jana_atom_site_adp_c_label
_jana_atom_site_adp_c_type_symbol
_jana_atom_site_adp_c_111
_jana_atom_site_adp_c_112
_jana_atom_site_adp_c_113
_jana_atom_site_adp_c_122
_jana_atom_site_adp_c_123
_jana_atom_site_adp_c_133
_jana_atom_site_adp_c_222
_jana_atom_site_adp_c_223
_jana_atom_site_adp_c_233
_jana_atom_site_adp_c_333
? ? ? ? ? ? ? ? ? ? ? ?

loop_
_jana_atom_site_adp_d_label
_jana_atom_site_adp_d_type_symbol
_jana_atom_site_adp_d_1111
_jana_atom_site_adp_d_1112
_jana_atom_site_adp_d_1113
_jana_atom_site_adp_d_1122
_jana_atom_site_adp_d_1123
_jana_atom_site_adp_d_1133
_jana_atom_site_adp_d_1222
_jana_atom_site_adp_d_1223
_jana_atom_site_adp_d_1233
_jana_atom_site_adp_d_1333
_jana_atom_site_adp_d_2222
_jana_atom_site_adp_d_2223
_jana_atom_site_adp_d_2233
_jana_atom_site_adp_d_2333
_jana_atom_site_adp_d_3333
? ? ? ? ? ? ? ? ? ? ? ? ? ? ? ? ?

loop_
_jana_atom_site_adp_e_label
_jana_atom_site_adp_e_type_symbol
_jana_atom_site_adp_e_11111
_jana_atom_site_adp_e_11112
_jana_atom_site_adp_e_11113
_jana_atom_site_adp_e_11122
_jana_atom_site_adp_e_11123
_jana_atom_site_adp_e_11133
_jana_atom_site_adp_e_11222
_jana_atom_site_adp_e_11223
_jana_atom_site_adp_e_11233
_jana_atom_site_adp_e_11333
_jana_atom_site_adp_e_12222
_jana_atom_site_adp_e_12223
_jana_atom_site_adp_e_12233
_jana_atom_site_adp_e_12333
_jana_atom_site_adp_e_13333
_jana_atom_site_adp_e_22222
_jana_atom_site_adp_e_22223
_jana_atom_site_adp_e_22233
_jana_atom_site_adp_e_22333
_jana_atom_site_adp_e_23333
_jana_atom_site_adp_e_33333
? ? ? ? ? ? ? ? ? ? ? ? ? ? ? ? ? ? ? ? ? ? ?

loop_
_jana_atom_site_adp_f_label
_jana_atom_site_adp_f_type_symbol
_jana_atom_site_adp_f_111111
_jana_atom_site_adp_f_111112
_jana_atom_site_adp_f_111113
_jana_atom_site_adp_f_111122
_jana_atom_site_adp_f_111123
_jana_atom_site_adp_f_111133
_jana_atom_site_adp_f_111222
_jana_atom_site_adp_f_111223
_jana_atom_site_adp_f_111233
_jana_atom_site_adp_f_111333
_jana_atom_site_adp_f_112222
_jana_atom_site_adp_f_112223
_jana_atom_site_adp_f_112233
_jana_atom_site_adp_f_112333
_jana_atom_site_adp_f_113333
_jana_atom_site_adp_f_122222
_jana_atom_site_adp_f_122223
_jana_atom_site_adp_f_122233
_jana_atom_site_adp_f_122333
_jana_atom_site_adp_f_123333
_jana_atom_site_adp_f_133333
_jana_atom_site_adp_f_222222
_jana_atom_site_adp_f_222223
_jana_atom_site_adp_f_222233
_jana_atom_site_adp_f_222333
_jana_atom_site_adp_f_223333
_jana_atom_site_adp_f_233333
_jana_atom_site_adp_f_333333
? ? ? ? ? ? ? ? ? ? ? ? ? ? ? ? ? ? ? ? ? ? ? ? ? ? ? ? ? ?

_cod_database_fobs_code 2243495
